data_4109112
loop_
_publ_author_name
'Tieqi Xu'
'Ying Mu'
'Wei Gao'
'Jianguo Ni'
'Ling Ye'
'Yanchun Tao'

_publ_section_title
;
 Highly Active Half-Metallocene Chromium(III) Catalysts for Ethylene
 Polymerization Activated by Trialkylaluminum
;
_journal_name_full 'Journal of the American Chemical Society'
_journal_page_first 2236
_journal_page_last 2237
_journal_paper_doi 10.1021/ja0671363
_journal_volume 129
_journal_year 2007
_chemical_formula_sum 'C29 H45 Cl Cr N O'
_chemical_formula_weight 511.11
_chemical_name_systematic
; 
 ? 
;
_space_group_IT_number 15
_symmetry_cell_setting monoclinic
_symmetry_space_group_name_Hall '-C 2yc'
_symmetry_space_group_name_H-M 'C 1 2/c 1'
_atom_sites_solution_hydrogens geom
_atom_sites_solution_primary direct
_atom_sites_solution_secondary difmap
_audit_creation_method SHELXL-97
_cell_angle_alpha 90.00
_cell_angle_beta 118.630(14)
_cell_angle_gamma 90.00
_cell_formula_units_Z 8
_cell_length_a 27.687(13)
_cell_length_b 15.086(5)
_cell_length_c 18.057(7)
_cell_measurement_reflns_used 25001
_cell_measurement_temperature 293(2)
_cell_measurement_theta_max 25.00
_cell_measurement_theta_min 3.10
_cell_volume 6620(5)
_computing_cell_refinement 'RAPID AUTO'
_computing_data_collection 'RAPID AUTO'
_computing_data_reduction 'RAPID AUTO'
_computing_molecular_graphics 'Bruker SHELXTL'
_computing_publication_material 'Bruker SHELXTL'
_computing_structure_refinement 'SHELXL-97 (Sheldrick, 1997)'
_computing_structure_solution 'SHELXS-97 (Sheldrick, 1990)'
_diffrn_ambient_temperature 293(2)
_diffrn_detector_area_resol_mean '100x100 microns'
_diffrn_measured_fraction_theta_full 0.982
_diffrn_measured_fraction_theta_max 0.982
_diffrn_measurement_device_type 'Rigaku R-AXIS RAPID IP diffractometer'
_diffrn_measurement_method 'Oscillation scans'
_diffrn_radiation_monochromator graphite
_diffrn_radiation_source 'fine-focus sealed tube'
_diffrn_radiation_type MoK\a
_diffrn_radiation_wavelength 0.71073
_diffrn_reflns_av_R_equivalents 0.1159
_diffrn_reflns_av_sigmaI/netI 0.1044
_diffrn_reflns_limit_h_max 32
_diffrn_reflns_limit_h_min -32
_diffrn_reflns_limit_k_max 17
_diffrn_reflns_limit_k_min -17
_diffrn_reflns_limit_l_max 21
_diffrn_reflns_limit_l_min -21
_diffrn_reflns_number 25001
_diffrn_reflns_theta_full 25.00
_diffrn_reflns_theta_max 25.00
_diffrn_reflns_theta_min 3.10
_diffrn_standards_decay_% none
_diffrn_standards_interval_count none
_diffrn_standards_interval_time none
_diffrn_standards_number none
_exptl_absorpt_coefficient_mu 0.444
_exptl_absorpt_correction_T_max 0.943
_exptl_absorpt_correction_T_min 0.863
_exptl_absorpt_correction_type empirical
_exptl_absorpt_process_details 'ABSCOR by T.Higashi    8 March, 1995'
_exptl_crystal_colour green
_exptl_crystal_density_diffrn 1.026
_exptl_crystal_description block
_exptl_crystal_F_000 2200
_exptl_crystal_size_max 0.331
_exptl_crystal_size_mid 0.308
_exptl_crystal_size_min 0.132
_refine_diff_density_max 0.444
_refine_diff_density_min -0.349
_refine_diff_density_rms 0.064
_refine_ls_extinction_method none
_refine_ls_goodness_of_fit_ref 1.025
_refine_ls_hydrogen_treatment mixed
_refine_ls_matrix_type full
_refine_ls_number_parameters 312
_refine_ls_number_reflns 5727
_refine_ls_number_restraints 42
_refine_ls_restrained_S_all 1.051
_refine_ls_R_factor_all 0.1391
_refine_ls_R_factor_gt 0.0705
_refine_ls_shift/su_max 0.001
_refine_ls_shift/su_mean 0.000
_refine_ls_structure_factor_coef Fsqd
_refine_ls_weighting_details 'calc w=1/[\s^2^(Fo^2^)+(0.0955P)^2^+0.0000P] where P=(Fo^2^+2Fc^2^)/3'
_refine_ls_weighting_scheme calc
_refine_ls_wR_factor_gt 0.1648
_refine_ls_wR_factor_ref 0.1968
_reflns_number_gt 3143
_reflns_number_total 5727
_reflns_threshold_expression >2sigma(I)
_cod_data_source_file ja0671363si20061005_062947.cif
_cod_data_source_block 2
_cod_database_code 4109112

loop_
_symmetry_equiv_pos_as_xyz
'x, y, z'
'-x, y, -z+1/2'
'x+1/2, y+1/2, z'
'-x+1/2, y+1/2, -z+1/2'
'-x, -y, -z'
'x, -y, z-1/2'
'-x+1/2, -y+1/2, -z'
'x+1/2, -y+1/2, z-1/2'

loop_
_atom_site_label
_atom_site_type_symbol
_atom_site_fract_x
_atom_site_fract_y
_atom_site_fract_z
_atom_site_U_iso_or_equiv
_atom_site_adp_type
_atom_site_occupancy
_atom_site_symmetry_multiplicity
_atom_site_calc_flag
_atom_site_refinement_flags
Cr Cr 0.72248(3) 0.51482(5) 0.78032(4) 0.0475(3) Uani 1 1 d .
Cl Cl 0.77382(6) 0.38799(8) 0.80504(9) 0.0737(4) Uani 1 1 d .
N N 0.76659(15) 0.6012(2) 0.7462(2) 0.0498(10) Uani 1 1 d .
O O 0.67846(13) 0.48759(18) 0.66217(18) 0.0518(8) Uani 1 1 d .
C1 C 0.6552(2) 0.5858(4) 0.7918(3) 0.0633(14) Uani 1 1 d .
C2 C 0.7058(2) 0.6222(3) 0.8536(3) 0.0654(14) Uani 1 1 d .
C3 C 0.7358(2) 0.5533(4) 0.9113(3) 0.0662(14) Uani 1 1 d .
C4 C 0.7028(2) 0.4761(3) 0.8850(3) 0.0651(14) Uani 1 1 d .
C5 C 0.6541(2) 0.4957(3) 0.8123(3) 0.0637(13) Uani 1 1 d .
C6 C 0.6078(3) 0.4321(4) 0.7677(4) 0.094(2) Uani 1 1 d .
H6A H 0.6191 0.3854 0.7433 0.141 Uiso 1 1 calc R
H6B H 0.5768 0.4626 0.7240 0.141 Uiso 1 1 calc R
H6C H 0.5976 0.4072 0.8073 0.141 Uiso 1 1 calc R
C7 C 0.7172(3) 0.3905(4) 0.9324(4) 0.102(2) Uani 1 1 d .
H7A H 0.7039 0.3909 0.9727 0.152 Uiso 1 1 calc R
H7B H 0.7565 0.3832 0.9614 0.152 Uiso 1 1 calc R
H7C H 0.7006 0.3423 0.8936 0.152 Uiso 1 1 calc R
C8 C 0.7886(3) 0.5616(5) 0.9945(4) 0.110(2) Uani 1 1 d .
H8A H 0.8020 0.6213 1.0013 0.164 Uiso 1 1 calc R
H8B H 0.8157 0.5218 0.9947 0.164 Uiso 1 1 calc R
H8C H 0.7815 0.5468 1.0401 0.164 Uiso 1 1 calc R
C9 C 0.7223(3) 0.7181(4) 0.8602(5) 0.110(2) Uani 1 1 d .
H9A H 0.7139 0.7399 0.8054 0.164 Uiso 1 1 calc R
H9B H 0.7611 0.7235 0.8976 0.164 Uiso 1 1 calc R
H9C H 0.7025 0.7520 0.8818 0.164 Uiso 1 1 calc R
C10 C 0.65690(18) 0.5489(3) 0.6043(3) 0.0489(11) Uani 1 1 d .
C11 C 0.68006(19) 0.6353(3) 0.6178(3) 0.0483(11) Uani 1 1 d .
C12 C 0.6521(2) 0.7040(3) 0.5620(3) 0.0544(12) Uani 1 1 d .
H12 H 0.6678 0.7601 0.5729 0.065 Uiso 1 1 calc R
C13 C 0.60222(19) 0.6918(3) 0.4919(3) 0.0526(12) Uani 1 1 d .
C14 C 0.5850(2) 0.6030(3) 0.4734(3) 0.0543(12) Uani 1 1 d .
H14 H 0.5530 0.5921 0.4232 0.065 Uiso 1 1 calc R
C15 C 0.61111(18) 0.5318(3) 0.5229(3) 0.0473(11) Uani 1 1 d .
C16 C 0.5936(2) 0.4360(3) 0.4945(3) 0.0574(13) Uani 1 1 d .
C17 C 0.5697(3) 0.3928(4) 0.5466(4) 0.0825(18) Uani 1 1 d .
H17A H 0.5981 0.3861 0.6040 0.124 Uiso 1 1 calc R
H17B H 0.5549 0.3356 0.5235 0.124 Uiso 1 1 calc R
H17C H 0.5409 0.4295 0.5451 0.124 Uiso 1 1 calc R
C18 C 0.6426(2) 0.3819(3) 0.5032(4) 0.0742(16) Uani 1 1 d .
H18A H 0.6714 0.3837 0.5607 0.111 Uiso 1 1 calc R
H18B H 0.6558 0.4064 0.4672 0.111 Uiso 1 1 calc R
H18C H 0.6314 0.3216 0.4872 0.111 Uiso 1 1 calc R
C19 C 0.5483(3) 0.4317(4) 0.4005(3) 0.091(2) Uani 1 1 d .
H19A H 0.5404 0.3708 0.3833 0.136 Uiso 1 1 calc R
H19B H 0.5611 0.4612 0.3660 0.136 Uiso 1 1 calc R
H19C H 0.5156 0.4602 0.3941 0.136 Uiso 1 1 calc R
C20 C 0.8276(2) 0.6144(3) 0.7862(3) 0.0618(14) Uani 1 1 d .
C21 C 0.8483(3) 0.5533(5) 0.7409(4) 0.098(2) Uani 1 1 d U
H21A H 0.8394 0.4931 0.7467 0.148 Uiso 1 1 calc R
H21B H 0.8875 0.5594 0.7650 0.148 Uiso 1 1 calc R
H21C H 0.8311 0.5688 0.6821 0.148 Uiso 1 1 calc R
C22 C 0.8444(3) 0.7091(4) 0.7811(4) 0.102(2) Uani 1 1 d U
H22A H 0.8315 0.7247 0.7231 0.152 Uiso 1 1 calc R
H22B H 0.8837 0.7140 0.8117 0.152 Uiso 1 1 calc R
H22C H 0.8284 0.7483 0.8053 0.152 Uiso 1 1 calc R
C23 C 0.8540(2) 0.5875(5) 0.8778(4) 0.096(2) Uani 1 1 d U
H23A H 0.8450 0.6300 0.9088 0.144 Uiso 1 1 calc R
H23B H 0.8933 0.5852 0.9006 0.144 Uiso 1 1 calc R
H23C H 0.8407 0.5301 0.8825 0.144 Uiso 1 1 calc R
C24 C 0.7362(2) 0.6494(3) 0.6812(3) 0.0552(12) Uani 1 1 d .
H24 H 0.7529 0.7000 0.6745 0.066 Uiso 1 1 calc R
C25 C 0.6014(3) 0.8124(6) 0.3998(6) 0.153(3) Uani 1 1 d U
H25A H 0.5839 0.8672 0.3736 0.230 Uiso 1 1 calc R
H25B H 0.6024 0.7739 0.3582 0.230 Uiso 1 1 calc R
H25C H 0.6382 0.8240 0.4433 0.230 Uiso 1 1 calc R
C26 C 0.5566(4) 0.8318(6) 0.4915(5) 0.162(4) Uani 1 1 d U
H26A H 0.5894 0.8626 0.5302 0.242 Uiso 1 1 calc R
H26B H 0.5429 0.7982 0.5226 0.242 Uiso 1 1 calc R
H26C H 0.5293 0.8738 0.4560 0.242 Uiso 1 1 calc R
C27 C 0.5143(3) 0.7439(5) 0.3669(5) 0.126(3) Uani 1 1 d U
H27A H 0.4949 0.7963 0.3375 0.189 Uiso 1 1 calc R
H27B H 0.4937 0.7142 0.3899 0.189 Uiso 1 1 calc R
H27C H 0.5187 0.7051 0.3284 0.189 Uiso 1 1 calc R
C28 C 0.5698(2) 0.7693(3) 0.4372(3) 0.0663(14) Uani 1 1 d U
C29 C 0.6095(3) 0.6381(5) 0.7243(4) 0.103(2) Uani 1 1 d .
H29A H 0.5908 0.6023 0.6745 0.155 Uiso 1 1 calc R
H29B H 0.6244 0.6898 0.7114 0.155 Uiso 1 1 calc R
H29C H 0.5841 0.6559 0.7434 0.155 Uiso 1 1 calc R

loop_
_atom_site_aniso_label
_atom_site_aniso_U_11
_atom_site_aniso_U_22
_atom_site_aniso_U_33
_atom_site_aniso_U_23
_atom_site_aniso_U_13
_atom_site_aniso_U_12
Cr 0.0532(5) 0.0445(4) 0.0473(4) 0.0024(3) 0.0260(3) 0.0008(3)
Cl 0.0875(10) 0.0548(7) 0.0847(9) 0.0136(7) 0.0461(8) 0.0184(7)
N 0.048(2) 0.046(2) 0.050(2) 0.0009(18) 0.0192(18) -0.0009(18)
O 0.063(2) 0.0420(16) 0.0496(17) 0.0025(15) 0.0262(15) -0.0061(15)
C1 0.067(4) 0.069(3) 0.060(3) 0.004(3) 0.036(3) 0.018(3)
C2 0.090(4) 0.052(3) 0.078(4) -0.009(3) 0.060(3) -0.006(3)
C3 0.070(4) 0.087(4) 0.049(3) -0.008(3) 0.034(3) -0.002(3)
C4 0.084(4) 0.064(3) 0.064(3) 0.006(3) 0.049(3) -0.001(3)
C5 0.070(3) 0.069(3) 0.067(3) -0.011(3) 0.044(3) -0.006(3)
C6 0.093(5) 0.106(5) 0.108(5) -0.029(4) 0.069(4) -0.031(4)
C7 0.137(6) 0.094(5) 0.103(5) 0.037(4) 0.081(5) 0.024(4)
C8 0.096(5) 0.167(7) 0.055(3) -0.017(4) 0.027(3) -0.019(5)
C9 0.162(7) 0.055(3) 0.142(6) -0.036(4) 0.097(6) -0.020(4)
C10 0.051(3) 0.047(2) 0.051(3) 0.001(2) 0.027(2) -0.003(2)
C11 0.055(3) 0.043(2) 0.044(2) 0.000(2) 0.022(2) -0.006(2)
C12 0.065(3) 0.045(2) 0.057(3) 0.001(2) 0.033(3) -0.004(2)
C13 0.055(3) 0.056(3) 0.047(3) 0.004(2) 0.026(2) 0.002(2)
C14 0.051(3) 0.069(3) 0.042(2) -0.001(2) 0.022(2) -0.005(2)
C15 0.046(3) 0.051(3) 0.047(2) -0.002(2) 0.024(2) -0.009(2)
C16 0.061(3) 0.055(3) 0.056(3) -0.010(2) 0.027(2) -0.019(2)
C17 0.097(5) 0.073(4) 0.094(4) -0.008(3) 0.059(4) -0.034(3)
C18 0.075(4) 0.057(3) 0.090(4) -0.019(3) 0.040(3) -0.007(3)
C19 0.101(5) 0.078(4) 0.067(4) -0.018(3) 0.018(3) -0.030(3)
C20 0.052(3) 0.066(3) 0.062(3) 0.004(3) 0.022(3) -0.005(2)
C21 0.072(4) 0.118(5) 0.114(5) -0.005(4) 0.051(4) 0.002(4)
C22 0.073(4) 0.087(4) 0.120(5) 0.009(4) 0.026(4) -0.021(3)
C23 0.066(4) 0.123(5) 0.080(4) 0.013(4) 0.019(3) -0.009(3)
C24 0.061(3) 0.048(3) 0.058(3) -0.007(2) 0.031(3) -0.012(2)
C25 0.130(6) 0.148(6) 0.194(7) 0.102(5) 0.087(5) 0.022(5)
C26 0.187(7) 0.142(6) 0.140(6) 0.009(5) 0.066(5) 0.085(6)
C27 0.096(5) 0.120(5) 0.124(5) 0.043(4) 0.021(4) 0.006(4)
C28 0.068(3) 0.064(3) 0.062(3) 0.012(3) 0.027(3) 0.006(3)
C29 0.094(5) 0.136(6) 0.089(4) 0.023(4) 0.051(4) 0.051(4)

loop_
_atom_type_symbol
_atom_type_description
_atom_type_scat_dispersion_real
_atom_type_scat_dispersion_imag
_atom_type_scat_source
C C 0.0033 0.0016 'International Tables Vol C Tables 4.2.6.8 and 6.1.1.4'
H H 0.0000 0.0000 'International Tables Vol C Tables 4.2.6.8 and 6.1.1.4'
N N 0.0061 0.0033 'International Tables Vol C Tables 4.2.6.8 and 6.1.1.4'
O O 0.0106 0.0060 'International Tables Vol C Tables 4.2.6.8 and 6.1.1.4'
Cl Cl 0.1484 0.1585 'International Tables Vol C Tables 4.2.6.8 and 6.1.1.4'
Cr Cr 0.3209 0.6236 'International Tables Vol C Tables 4.2.6.8 and 6.1.1.4'

loop_
_geom_angle_atom_site_label_1
_geom_angle_atom_site_label_2
_geom_angle_atom_site_label_3
_geom_angle
O Cr N 87.44(14)
O Cr C1 95.25(16)
N Cr C1 111.17(19)
O Cr C5 95.35(17)
N Cr C5 147.82(17)
C1 Cr C5 36.67(18)
O Cr C2 126.79(18)
N Cr C2 92.16(17)
C1 Cr C2 36.59(19)
C5 Cr C2 60.71(19)
O Cr C4 125.98(18)
N Cr C4 144.76(17)
C1 Cr C4 60.42(19)
C5 Cr C4 35.76(18)
C2 Cr C4 60.27(18)
O Cr C3 154.39(18)
N Cr C3 108.77(18)
C1 Cr C3 60.81(19)
C5 Cr C3 60.32(19)
C2 Cr C3 36.33(18)
C4 Cr C3 36.08(18)
O Cr Cl 92.40(10)
N Cr Cl 100.60(12)
C1 Cr Cl 147.58(15)
C5 Cr Cl 111.27(14)
C2 Cr Cl 139.43(15)
C4 Cr Cl 89.84(14)
C3 Cr Cl 103.47(15)
C24 N C20 117.1(4)
C24 N Cr 113.9(3)
C20 N Cr 129.0(3)
C10 O Cr 122.6(3)
C5 C1 C2 107.6(4)
C5 C1 C29 127.3(6)
C2 C1 C29 124.7(5)
C5 C1 Cr 71.8(3)
C2 C1 Cr 72.9(3)
C29 C1 Cr 126.3(4)
C1 C2 C3 107.7(4)
C1 C2 C9 125.6(5)
C3 C2 C9 126.5(6)
C1 C2 Cr 70.5(3)
C3 C2 Cr 72.3(3)
C9 C2 Cr 126.3(4)
C4 C3 C2 107.4(5)
C4 C3 C8 124.1(5)
C2 C3 C8 127.7(5)
C4 C3 Cr 71.7(3)
C2 C3 Cr 71.3(3)
C8 C3 Cr 130.2(4)
C5 C4 C3 108.6(5)
C5 C4 C7 126.7(5)
C3 C4 C7 124.5(5)
C5 C4 Cr 70.8(3)
C3 C4 Cr 72.2(3)
C7 C4 Cr 126.3(4)
C4 C5 C1 108.6(5)
C4 C5 C6 124.5(5)
C1 C5 C6 126.8(5)
C4 C5 Cr 73.5(3)
C1 C5 Cr 71.6(3)
C6 C5 Cr 123.9(4)
O C10 C11 121.1(4)
O C10 C15 122.3(4)
C11 C10 C15 116.5(4)
C12 C11 C10 120.6(4)
C12 C11 C24 118.7(4)
C10 C11 C24 120.0(4)
C13 C12 C11 122.4(4)
C12 C13 C14 115.1(4)
C12 C13 C28 121.4(4)
C14 C13 C28 123.5(4)
C15 C14 C13 125.6(4)
C14 C15 C10 117.5(4)
C14 C15 C16 122.8(4)
C10 C15 C16 119.8(4)
C18 C16 C15 110.3(4)
C18 C16 C17 109.5(5)
C15 C16 C17 110.9(4)
C18 C16 C19 107.6(4)
C15 C16 C19 111.5(4)
C17 C16 C19 107.0(4)
N C20 C23 109.5(4)
N C20 C21 106.9(4)
C23 C20 C21 108.6(5)
N C20 C22 113.7(4)
C23 C20 C22 108.5(5)
C21 C20 C22 109.5(5)
N C24 C11 128.7(4)
C25 C28 C27 108.4(6)
C25 C28 C13 109.9(5)
C27 C28 C13 113.7(5)
C25 C28 C26 113.3(7)
C27 C28 C26 103.7(6)
C13 C28 C26 107.8(5)

loop_
_geom_bond_atom_site_label_1
_geom_bond_atom_site_label_2
_geom_bond_distance
Cr O 1.927(3)
Cr N 2.071(4)
Cr C1 2.243(5)
Cr C5 2.246(5)
Cr C2 2.274(5)
Cr C4 2.280(5)
Cr C3 2.288(5)
Cr Cl 2.2964(16)
N C24 1.291(5)
N C20 1.499(6)
O C10 1.306(5)
C1 C5 1.412(7)
C1 C2 1.418(7)
C1 C29 1.493(7)
C2 C3 1.422(7)
C2 C9 1.505(7)
C3 C4 1.415(7)
C3 C8 1.519(8)
C4 C5 1.390(7)
C4 C7 1.494(7)
C5 C6 1.492(7)
C10 C11 1.421(6)
C10 C15 1.431(6)
C11 C12 1.393(6)
C11 C24 1.438(6)
C12 C13 1.366(6)
C13 C14 1.407(6)
C13 C28 1.515(6)
C14 C15 1.363(6)
C15 C16 1.532(6)
C16 C18 1.525(7)
C16 C17 1.534(7)
C16 C19 1.555(7)
C20 C23 1.510(7)
C20 C21 1.515(8)
C20 C22 1.517(7)
C25 C28 1.486(9)
C26 C28 1.526(9)
C27 C28 1.500(8)
